data_4303916
loop_
_publ_author_name
'Adel M. Najar'
'Ian S. Tidmarsh'
'Harry Adams'
'Michael D. Ward'

_publ_contact_author
; 
        Prof. Mike Ward
        Department of Chemistry
        University of Sheffield
        SHEFFIELD
        S3 7HF
;
_publ_contact_author_email m.d.ward@sheffield.ac.uk
_publ_contact_author_fax '0114 2229346'
_publ_section_title
;
Cubes, Squares, and Books: A Simple Transition Metal/Bridging Ligand
Combination Can Lead to a Surprising Range of Structural Types with the
Same Metal/Ligand Proportions
;
_journal_name_full 'Inorganic Chemistry'
_journal_page_first 11871
_journal_page_last 11881
_journal_paper_doi 10.1021/ic901892y
_journal_volume 48
_journal_year 2009
_chemical_formula_sum 'C138 H115 B8 F32 N42 Ni4 O0.5'
_chemical_formula_weight 3299.04
_chemical_name_systematic
; 
 ? 
;
_space_group_IT_number 15
_symmetry_cell_setting monoclinic
_symmetry_space_group_name_Hall '-C 2yc'
_symmetry_space_group_name_H-M 'C 1 2/c 1'
_atom_sites_solution_hydrogens geom
_atom_sites_solution_primary direct
_atom_sites_solution_secondary difmap
_audit_creation_method SHELXL-97
_cell_angle_alpha 90.00
_cell_angle_beta 103.357(3)
_cell_angle_gamma 90.00
_cell_formula_units_Z 4
_cell_length_a 21.3802(15)
_cell_length_b 19.4021(15)
_cell_length_c 37.083(3)
_cell_measurement_reflns_used 9287
_cell_measurement_temperature 150(2)
_cell_measurement_theta_max 28.800
_cell_measurement_theta_min 2.388
_cell_volume 14967(2)
_computing_cell_refinement 'Bruker SMART'
_computing_data_collection 'Bruker SMART'
_computing_data_reduction 'Bruker SAINT'
_computing_molecular_graphics 'Bruker SHELXTL'
_computing_publication_material 'Bruker SHELXTL'
_computing_structure_refinement 'Bruker SHELXTL'
_computing_structure_solution 'Bruker SHELXTL'
_diffrn_ambient_temperature 150(2)
_diffrn_measured_fraction_theta_full 1.000
_diffrn_measured_fraction_theta_max 1.000
_diffrn_measurement_device_type 'CCD area detector'
_diffrn_measurement_method 'phi and omega scans'
_diffrn_radiation_monochromator graphite
_diffrn_radiation_source 'sealed tube'
_diffrn_radiation_type MoK\a
_diffrn_radiation_wavelength 0.71073
_diffrn_reflns_av_R_equivalents 0.0690
_diffrn_reflns_av_sigmaI/netI 0.0508
_diffrn_reflns_limit_h_max 27
_diffrn_reflns_limit_h_min -27
_diffrn_reflns_limit_k_max 23
_diffrn_reflns_limit_k_min -25
_diffrn_reflns_limit_l_max 48
_diffrn_reflns_limit_l_min -48
_diffrn_reflns_number 104747
_diffrn_reflns_theta_full 27.48
_diffrn_reflns_theta_max 27.48
_diffrn_reflns_theta_min 1.13
_exptl_absorpt_coefficient_mu 0.601
_exptl_absorpt_correction_T_max 0.867
_exptl_absorpt_correction_T_min 1
_exptl_absorpt_correction_type multi-scan
_exptl_absorpt_process_details SADABS
_exptl_crystal_colour Blue
_exptl_crystal_density_diffrn 1.464
_exptl_crystal_density_method 'not measured'
_exptl_crystal_description Block
_exptl_crystal_F_000 6724
_exptl_crystal_size_max 0.4
_exptl_crystal_size_mid 0.4
_exptl_crystal_size_min 0.4
_refine_diff_density_max 2.770
_refine_diff_density_min -1.180
_refine_diff_density_rms 0.168
_refine_ls_extinction_method none
_refine_ls_goodness_of_fit_ref 1.025
_refine_ls_hydrogen_treatment constr
_refine_ls_matrix_type full
_refine_ls_number_parameters 1003
_refine_ls_number_reflns 17195
_refine_ls_number_restraints 245
_refine_ls_restrained_S_all 1.027
_refine_ls_R_factor_all 0.1596
_refine_ls_R_factor_gt 0.1346
_refine_ls_shift/su_max 0.001
_refine_ls_shift/su_mean 0.000
_refine_ls_structure_factor_coef Fsqd
_refine_ls_weighting_details 'calc w=1/[\s^2^(Fo^2^)+(0.1862P)^2^+264.2261P] where P=(Fo^2^+2Fc^2^)/3'
_refine_ls_weighting_scheme calc
_refine_ls_wR_factor_gt 0.3608
_refine_ls_wR_factor_ref 0.3765
_reflns_number_gt 12033
_reflns_number_total 17195
_reflns_threshold_expression >2sigma(I)
_cod_data_source_file ic901892y_si_001_5.cif
_cod_data_source_block imw1281c2c
_cod_depositor_comments
;
The following automatic conversions were performed:
'_symmetry_cell_setting' value 'Monoclinic' changed to 'monoclinic'
according to '/home/saulius/struct/CIF-dictionaries/cif_core.dic'
dictionary named 'cif_core.dic' version 2.4.1 from
2010-06-29.

'_exptl_absorpt_correction_type' value 'Multi-scan' changed
to 'multi-scan' according to
'/home/saulius/struct/CIF-dictionaries/cif_core.dic' dictionary named
'cif_core.dic' version 2.4.1 from 2010-06-29.

Automatic conversion script
Id: cif_fix_enum 1527 2010-12-29 10:47:43Z saulius 
;
_cod_original_cell_volume 14966.7(19)
_cod_original_sg_symbol_H-M 'C 1 2/c 1 '
_cod_original_formula_sum 'C138 H115 B8 F32 N42 Ni4 O0.50'
_cod_database_code 4303916

loop_
_symmetry_equiv_pos_as_xyz
'x, y, z'
'-x, y, -z+1/2'
'x+1/2, y+1/2, z'
'-x+1/2, y+1/2, -z+1/2'
'-x, -y, -z'
'x, -y, z-1/2'
'-x+1/2, -y+1/2, -z'
'x+1/2, -y+1/2, z-1/2'

loop_
_atom_site_label
_atom_site_type_symbol
_atom_site_fract_x
_atom_site_fract_y
_atom_site_fract_z
_atom_site_U_iso_or_equiv
_atom_site_adp_type
_atom_site_occupancy
_atom_site_symmetry_multiplicity
_atom_site_calc_flag
_atom_site_refinement_flags
_atom_site_disorder_assembly
_atom_site_disorder_group
Ni1 Ni 0.37551(4) 1.22378(4) 0.11777(3) 0.0320(2) Uani 1 1 d . . .
Ni2 Ni 0.38783(4) 0.70816(5) 0.11324(3) 0.0390(3) Uani 1 1 d . . .
N111 N 0.4037(3) 1.2991(3) 0.08350(16) 0.0320(12) Uani 1 1 d . . .
C112 C 0.4557(4) 1.2828(4) 0.0704(2) 0.0366(15) Uani 1 1 d . . .
C113 C 0.4865(4) 1.3295(4) 0.0525(2) 0.0431(18) Uani 1 1 d . . .
H113 H 0.5238 1.3164 0.0444 0.052 Uiso 1 1 calc R . .
C114 C 0.4624(4) 1.3956(5) 0.0466(2) 0.049(2) Uani 1 1 d . . .
H114 H 0.4823 1.4284 0.0338 0.059 Uiso 1 1 calc R . .
C115 C 0.4097(5) 1.4133(4) 0.0593(3) 0.055(2) Uani 1 1 d . . .
H115 H 0.3927 1.4587 0.0555 0.066 Uiso 1 1 calc R . .
C116 C 0.3803(4) 1.3645(4) 0.0780(2) 0.0439(18) Uani 1 1 d . . .
H116 H 0.3437 1.3773 0.0869 0.053 Uiso 1 1 calc R . .
N121 N 0.4836(3) 1.1131(3) 0.10482(18) 0.0347(13) Uani 1 1 d . . .
N122 N 0.4533(3) 1.1746(3) 0.10221(16) 0.0289(11) Uani 1 1 d . . .
C123 C 0.4780(3) 1.2135(4) 0.0784(2) 0.0346(15) Uani 1 1 d . . .
C124 C 0.5251(4) 1.1751(5) 0.0668(3) 0.051(2) Uani 1 1 d . . .
H124 H 0.5508 1.1898 0.0505 0.061 Uiso 1 1 calc R . .
C125 C 0.5270(4) 1.1123(4) 0.0836(2) 0.0429(18) Uani 1 1 d . . .
H125 H 0.5540 1.0748 0.0808 0.051 Uiso 1 1 calc R . .
C126 C 0.4715(3) 1.0588(4) 0.1291(2) 0.0350(15) Uani 1 1 d . . .
H12A H 0.4631 1.0798 0.1518 0.042 Uiso 1 1 calc R . .
H12B H 0.5104 1.0297 0.1364 0.042 Uiso 1 1 calc R . .
N131 N 0.3117(3) 0.6398(4) 0.0927(2) 0.0532(19) Uani 1 1 d . . .
C132 C 0.2563(3) 0.6553(4) 0.1031(2) 0.0359(15) Uani 1 1 d . . .
C133 C 0.2066(4) 0.6088(4) 0.1002(2) 0.0457(19) Uani 1 1 d . . .
H133 H 0.1688 0.6209 0.1081 0.055 Uiso 1 1 calc R . .
C134 C 0.2130(5) 0.5435(5) 0.0856(3) 0.065(3) Uani 1 1 d . . .
H134 H 0.1801 0.5100 0.0839 0.078 Uiso 1 1 calc R . .
C135 C 0.2670(5) 0.5287(6) 0.0736(4) 0.085(4) Uani 1 1 d . . .
H135 H 0.2716 0.4849 0.0630 0.102 Uiso 1 1 calc R . .
C136 C 0.3159(5) 0.5780(6) 0.0770(4) 0.080(4) Uani 1 1 d . . .
H136 H 0.3529 0.5675 0.0679 0.096 Uiso 1 1 calc R . .
N141 N 0.2908(3) 0.8222(3) 0.13891(17) 0.0337(13) Uani 1 1 d . . .
N142 N 0.3082(3) 0.7614(3) 0.12558(16) 0.0289(11) Uani 1 1 d . . .
C143 C 0.2538(3) 0.7254(4) 0.1176(2) 0.0317(14) Uani 1 1 d . . .
C144 C 0.2023(4) 0.7620(4) 0.1244(3) 0.0430(18) Uani 1 1 d . . .
H144 H 0.1589 0.7473 0.1207 0.052 Uiso 1 1 calc R . .
C145 C 0.2276(4) 0.8235(4) 0.1376(3) 0.048(2) Uani 1 1 d . . .
H145 H 0.2045 0.8611 0.1446 0.057 Uiso 1 1 calc R . .
C146 C 0.3378(4) 0.8768(4) 0.1524(2) 0.0373(16) Uani 1 1 d . . .
H14A H 0.3787 0.8550 0.1654 0.045 Uiso 1 1 calc R . .
H14B H 0.3220 0.9047 0.1709 0.045 Uiso 1 1 calc R . .
N151 N 0.3996(3) 0.9685(3) 0.13609(17) 0.0318(12) Uani 1 1 d . . .
C152 C 0.4147(3) 1.0135(3) 0.1113(2) 0.0289(13) Uani 1 1 d . . .
C153 C 0.3840(3) 1.0151(4) 0.0748(2) 0.0336(14) Uani 1 1 d . . .
H153 H 0.3966 1.0469 0.0583 0.040 Uiso 1 1 calc R . .
C154 C 0.3339(4) 0.9694(4) 0.0622(2) 0.0368(15) Uani 1 1 d . . .
H154 H 0.3119 0.9695 0.0368 0.044 Uiso 1 1 calc R . .
C155 C 0.3162(3) 0.9239(4) 0.0865(2) 0.0325(14) Uani 1 1 d . . .
H155 H 0.2811 0.8932 0.0786 0.039 Uiso 1 1 calc R . .
C156 C 0.3513(3) 0.9242(4) 0.1232(2) 0.0326(14) Uani 1 1 d . . .
N211 N 0.3096(3) 1.1737(3) 0.07492(19) 0.0375(14) Uani 1 1 d . . .
C212 C 0.2733(3) 1.1247(4) 0.0869(3) 0.0404(18) Uani 1 1 d . . .
C213 C 0.2248(4) 1.0896(4) 0.0622(3) 0.049(2) Uani 1 1 d . . .
H213 H 0.1989 1.0567 0.0710 0.059 Uiso 1 1 calc R . .
C214 C 0.2146(4) 1.1033(5) 0.0244(3) 0.056(2) Uani 1 1 d . . .
H214 H 0.1821 1.0799 0.0069 0.068 Uiso 1 1 calc R . .
C215 C 0.2529(4) 1.1516(4) 0.0131(3) 0.052(2) Uani 1 1 d . . .
H215 H 0.2477 1.1610 -0.0126 0.063 Uiso 1 1 calc R . .
C216 C 0.2991(4) 1.1865(4) 0.0391(2) 0.0432(18) Uani 1 1 d . . .
H216 H 0.3241 1.2209 0.0308 0.052 Uiso 1 1 calc R . .
N221 N 0.3562(3) 1.1129(3) 0.1803(2) 0.0392(15) Uani 1 1 d . . .
N222 N 0.3461(3) 1.1411(3) 0.14617(19) 0.0362(13) Uani 1 1 d . . .
C223 C 0.2923(3) 1.1085(4) 0.1267(2) 0.0384(17) Uani 1 1 d . . .
C224 C 0.2686(4) 1.0620(4) 0.1485(3) 0.047(2) Uani 1 1 d . . .
H224 H 0.2315 1.0337 0.1414 0.056 Uiso 1 1 calc R . .
C225 C 0.3107(4) 1.0660(4) 0.1827(3) 0.0442(19) Uani 1 1 d . . .
H225 H 0.3082 1.0402 0.2041 0.053 Uiso 1 1 calc R . .
C226 C 0.4075(3) 1.1376(4) 0.2111(2) 0.0352(15) Uani 1 1 d . . .
H22A H 0.4414 1.1598 0.2010 0.042 Uiso 1 1 calc R . .
H22B H 0.4270 1.0977 0.2262 0.042 Uiso 1 1 calc R . .
N231 N 0.3032(3) 1.2872(3) 0.1307(2) 0.0382(14) Uani 1 1 d . . .
C232 C 0.3239(4) 1.3322(4) 0.1584(2) 0.0395(17) Uani 1 1 d . . .
C233 C 0.2823(5) 1.3791(4) 0.1694(3) 0.055(2) Uani 1 1 d . . .
H233 H 0.2976 1.4096 0.1896 0.066 Uiso 1 1 calc R . .
C234 C 0.2179(5) 1.3804(5) 0.1503(3) 0.062(3) Uani 1 1 d . . .
H234 H 0.1890 1.4125 0.1570 0.074 Uiso 1 1 calc R . .
C235 C 0.1971(5) 1.3364(5) 0.1226(4) 0.065(3) Uani 1 1 d . . .
H235 H 0.1533 1.3366 0.1094 0.078 Uiso 1 1 calc R . .
C236 C 0.2408(4) 1.2899(4) 0.1131(3) 0.051(2) Uani 1 1 d . . .
H236 H 0.2255 1.2588 0.0932 0.061 Uiso 1 1 calc R . .
N241 N 0.4896(3) 1.2946(3) 0.1804(2) 0.0409(14) Uani 1 1 d . . .
N242 N 0.4283(3) 1.2822(3) 0.16256(18) 0.0356(13) Uani 1 1 d . . .
C243 C 0.3921(4) 1.3298(4) 0.1749(2) 0.0428(18) Uani 1 1 d . . .
C244 C 0.4315(5) 1.3724(5) 0.2007(3) 0.070(3) Uani 1 1 d . . .
H244 H 0.4185 1.4100 0.2137 0.084 Uiso 1 1 calc R . .
C245 C 0.4926(6) 1.3489(5) 0.2037(4) 0.074(3) Uani 1 1 d . . .
H245 H 0.5305 1.3674 0.2193 0.088 Uiso 1 1 calc R . .
C246 C 0.5440(4) 1.2556(5) 0.1725(2) 0.0417(17) Uani 1 1 d . . .
H24A H 0.5639 1.2819 0.1552 0.050 Uiso 1 1 calc R . .
H24B H 0.5287 1.2110 0.1608 0.050 Uiso 1 1 calc R . .
N251 N 0.4257(3) 1.2012(3) 0.26765(18) 0.0341(13) Uani 1 1 d . . .
C252 C 0.3836(4) 1.1882(3) 0.2356(2) 0.0352(16) Uani 1 1 d . . .
C253 C 0.3226(4) 1.2168(4) 0.2260(2) 0.0378(16) Uani 1 1 d . . .
H253 H 0.2943 1.2065 0.2028 0.045 Uiso 1 1 calc R . .
C254 C 0.3040(4) 1.2608(4) 0.2511(2) 0.0418(18) Uani 1 1 d . . .
H254 H 0.2626 1.2815 0.2454 0.050 Uiso 1 1 calc R . .
C255 C 0.3460(4) 1.2740(4) 0.2840(3) 0.0464(19) Uani 1 1 d . . .
H255 H 0.3342 1.3035 0.3018 0.056 Uiso 1 1 calc R . .
C256 C 0.4068(4) 1.2433(4) 0.2912(2) 0.0371(16) Uani 1 1 d . . .
N311 N 0.3802(3) 0.7602(4) 0.06312(19) 0.0470(17) Uani 1 1 d . . .
C312 C 0.4223(4) 0.8121(5) 0.0642(2) 0.046(2) Uani 1 1 d . . .
C313 C 0.4221(5) 0.8527(6) 0.0329(2) 0.062(3) Uani 1 1 d . . .
H313 H 0.4516 0.8897 0.0342 0.074 Uiso 1 1 calc R . .
C314 C 0.3780(6) 0.8377(8) 0.0002(3) 0.078(4) Uani 1 1 d . . .
H314 H 0.3768 0.8650 -0.0213 0.093 Uiso 1 1 calc R . .
C315 C 0.3368(5) 0.7845(8) -0.0014(3) 0.079(4) Uani 1 1 d . . .
H315 H 0.3068 0.7737 -0.0239 0.094 Uiso 1 1 calc R . .
C316 C 0.3389(4) 0.7454(6) 0.0306(3) 0.060(3) Uani 1 1 d . . .
H316 H 0.3105 0.7074 0.0295 0.073 Uiso 1 1 calc R . .
N321 N 0.4981(3) 0.8127(3) 0.15892(17) 0.0353(13) Uani 1 1 d . . .
N322 N 0.4562(3) 0.7873(4) 0.12903(18) 0.0379(14) Uani 1 1 d . . .
C323 C 0.4639(4) 0.8260(5) 0.1000(2) 0.0436(18) Uani 1 1 d . . .
C324 C 0.5126(4) 0.8740(5) 0.1123(2) 0.0470(19) Uani 1 1 d . . .
H324 H 0.5287 0.9065 0.0975 0.056 Uiso 1 1 calc R . .
C325 C 0.5324(3) 0.8653(4) 0.1495(2) 0.0407(17) Uani 1 1 d . . .
H325 H 0.5646 0.8913 0.1658 0.049 Uiso 1 1 calc R . .
C326 C 0.5070(3) 0.7825(4) 0.1957(2) 0.0350(15) Uani 1 1 d . . .
H32A H 0.4687 0.7547 0.1969 0.042 Uiso 1 1 calc R . .
H32B H 0.5108 0.8200 0.2143 0.042 Uiso 1 1 calc R . .
N331 N 0.4579(3) 0.6401(4) 0.1017(2) 0.0507(19) Uani 1 1 d . . .
C332 C 0.4803(4) 0.5932(4) 0.1284(3) 0.051(2) Uani 1 1 d . . .
C333 C 0.5260(4) 0.5442(5) 0.1244(3) 0.061(3) Uani 1 1 d . . .
H333 H 0.5415 0.5122 0.1438 0.073 Uiso 1 1 calc R . .
C334 C 0.5484(5) 0.5421(7) 0.0933(4) 0.083(4) Uani 1 1 d . . .
H334 H 0.5797 0.5090 0.0905 0.099 Uiso 1 1 calc R . .
C335 C 0.5254(6) 0.5880(8) 0.0661(3) 0.091(5) Uani 1 1 d . . .
H335 H 0.5405 0.5882 0.0439 0.109 Uiso 1 1 calc R . .
C336 C 0.4791(5) 0.6349(7) 0.0713(3) 0.078(4) Uani 1 1 d . . .
H336 H 0.4616 0.6653 0.0515 0.094 Uiso 1 1 calc R . .
N341 N 0.6112(4) 0.6328(3) 0.3071(2) 0.0512(18) Uani 1 1 d . . .
N342 N 0.4093(3) 0.6458(3) 0.1621(2) 0.0399(15) Uani 1 1 d . . .
C343 C 0.4514(5) 0.5965(4) 0.1595(3) 0.060(3) Uani 1 1 d . . .
C344 C 0.4599(8) 0.5538(9) 0.1917(4) 0.098(4) Uani 1 1 d U . .
H344 H 0.4887 0.5161 0.1982 0.118 Uiso 1 1 calc R . .
C345 C 0.5815(9) 0.5784(10) 0.2890(5) 0.114(5) Uani 1 1 d U . .
H345 H 0.5882 0.5602 0.2664 0.136 Uiso 1 1 calc R . .
C346 C 0.6600(4) 0.6753(5) 0.2953(2) 0.0452(18) Uani 1 1 d . . .
H34A H 0.7021 0.6517 0.3015 0.054 Uiso 1 1 calc R . .
H34B H 0.6644 0.7201 0.3084 0.054 Uiso 1 1 calc R . .
N351 N 0.5875(3) 0.7262(3) 0.24233(18) 0.0355(13) Uani 1 1 d . . .
C352 C 0.5664(3) 0.7373(4) 0.2055(2) 0.0349(15) Uani 1 1 d . . .
C353 C 0.5963(4) 0.7087(4) 0.1796(2) 0.0449(18) Uani 1 1 d . . .
H353 H 0.5802 0.7173 0.1540 0.054 Uiso 1 1 calc R . .
C354 C 0.6491(4) 0.6683(5) 0.1914(3) 0.054(2) Uani 1 1 d . . .
H354 H 0.6702 0.6486 0.1740 0.065 Uiso 1 1 calc R . .
C355 C 0.6720(4) 0.6559(5) 0.2291(3) 0.050(2) Uani 1 1 d . . .
H355 H 0.7085 0.6274 0.2378 0.060 Uiso 1 1 calc R . .
C356 C 0.6397(3) 0.6870(4) 0.2540(2) 0.0379(16) Uani 1 1 d . . .
B11 B 0.1508(3) 0.5604(2) 0.18405(10) 0.0725(15) Uiso 1 1 d DU . .
F12 F 0.2157(3) 0.5598(3) 0.18485(16) 0.0852(17) Uiso 1 1 d DU A .
F13Y F 0.1235(2) 0.6188(2) 0.16558(15) 0.0668(16) Uiso 0.974(10) 1 d PDU A 1
F14Y F 0.1227(3) 0.5023(2) 0.16578(15) 0.0701(16) Uiso 0.974(10) 1 d PDU A 1
F15Y F 0.1430(3) 0.5609(3) 0.21996(13) 0.0844(18) Uiso 0.974(10) 1 d PDU A 1
F13X F 0.1306(8) 0.6279(3) 0.1847(19) 0.070(3) Uiso 0.026(10) 1 d PDU A 2
F14X F 0.1179(4) 0.528(3) 0.1520(9) 0.071(3) Uiso 0.026(10) 1 d PDU A 2
F15X F 0.1407(5) 0.526(3) 0.2147(10) 0.079(3) Uiso 0.026(10) 1 d PDU A 2
B21 B 0.1317(2) 0.9260(2) 0.02317(16) 0.0729(15) Uiso 1 1 d DU . .
F22 F 0.1501(3) 0.9319(3) 0.06126(16) 0.0736(15) Uiso 1 1 d DU B .
F23X F 0.0777(8) 0.8849(12) 0.01449(18) 0.067(2) Uiso 0.199(14) 1 d PDU B 1
F24X F 0.1820(6) 0.8960(14) 0.0111(2) 0.079(3) Uiso 0.199(14) 1 d PDU B 1
F25X F 0.1190(14) 0.9911(3) 0.0085(2) 0.082(3) Uiso 0.199(14) 1 d PDU B 1
F23Y F 0.1000(4) 0.8640(3) 0.01477(15) 0.0602(16) Uiso 0.801(14) 1 d PDU B 2
F24Y F 0.1860(3) 0.9286(5) 0.00923(17) 0.084(2) Uiso 0.801(14) 1 d PDU B 2
F25Y F 0.0910(4) 0.9805(3) 0.01008(18) 0.086(2) Uiso 0.801(14) 1 d PDU B 2
B31 B 0.3585(3) 0.4604(3) 0.2953(2) 0.0909(17) Uiso 1 1 d DU . .
F32X F 0.3337(5) 0.4217(5) 0.2639(2) 0.096(2) Uiso 0.579(8) 1 d PDU C 1
F33X F 0.3105(5) 0.5036(5) 0.3011(3) 0.094(2) Uiso 0.579(8) 1 d PDU C 1
F34X F 0.3781(5) 0.4157(5) 0.3246(2) 0.082(2) Uiso 0.579(8) 1 d PDU C 1
F35X F 0.4097(4) 0.4978(5) 0.2888(3) 0.095(2) Uiso 0.579(8) 1 d PDU C 1
F32Y F 0.3664(7) 0.4394(7) 0.2611(3) 0.090(2) Uiso 0.421(8) 1 d PDU C 2
F33Y F 0.3758(7) 0.5289(4) 0.2998(4) 0.096(2) Uiso 0.421(8) 1 d PDU C 2
F34Y F 0.3979(6) 0.4202(6) 0.3219(3) 0.085(2) Uiso 0.421(8) 1 d PDU C 2
F35Y F 0.2948(3) 0.4513(8) 0.2960(4) 0.096(2) Uiso 0.421(8) 1 d PDU C 2
B41X B 0.0990(3) 0.4441(3) 0.02687(16) 0.0747(19) Uiso 0.60 1 d PDU D 1
F42X F 0.0588(4) 0.3980(4) 0.0045(2) 0.086(2) Uiso 0.60 1 d PDU D 1
F43X F 0.0752(4) 0.4589(4) 0.05752(18) 0.0537(18) Uiso 0.60 1 d PDU D 1
F44X F 0.1595(3) 0.4157(5) 0.0381(2) 0.078(2) Uiso 0.60 1 d PDU D 1
F45X F 0.1026(5) 0.5040(4) 0.0074(2) 0.088(3) Uiso 0.60 1 d PDU D 1
B41Y B 0.0832(10) 0.2841(11) 0.0345(6) 0.080(2) Uiso 0.15 1 d PDU E 2
F42Y F 0.0707(16) 0.3530(11) 0.0271(9) 0.081(2) Uiso 0.15 1 d PDU E 2
F43Y F 0.1423(11) 0.2675(17) 0.0280(10) 0.076(3) Uiso 0.15 1 d PDU E 2
F44Y F 0.0362(13) 0.2448(16) 0.0119(9) 0.082(3) Uiso 0.15 1 d PDU E 2
F45Y F 0.0835(18) 0.2708(18) 0.0711(7) 0.080(3) Uiso 0.15 1 d PDU E 2
B41Z B 0.1038(6) 0.2802(7) 0.0397(4) 0.079(2) Uiso 0.25 1 d PDU F 3
F42Z F 0.1313(10) 0.2383(10) 0.0176(5) 0.078(3) Uiso 0.25 1 d PDU F 3
F43Z F 0.1346(10) 0.3432(8) 0.0440(6) 0.079(2) Uiso 0.25 1 d PDU F 3
F44Z F 0.1098(11) 0.2498(11) 0.0740(4) 0.079(3) Uiso 0.25 1 d PDU F 3
F45Z F 0.0396(7) 0.2897(11) 0.0234(6) 0.081(3) Uiso 0.25 1 d PDU F 3
O11X O 0.5000 0.910(2) 0.2500 0.059(6) Uiso 0.259(16) 2 d SPU G 1
O11Y O 0.5000 0.978(2) 0.2500 0.059(6) Uiso 0.241(16) 2 d SPU G 2

loop_
_atom_site_aniso_label
_atom_site_aniso_U_11
_atom_site_aniso_U_22
_atom_site_aniso_U_33
_atom_site_aniso_U_23
_atom_site_aniso_U_13
_atom_site_aniso_U_12
Ni1 0.0298(5) 0.0259(4) 0.0451(5) -0.0018(4) 0.0185(4) -0.0010(3)
Ni2 0.0214(4) 0.0478(6) 0.0478(6) -0.0187(4) 0.0078(4) 0.0021(4)
N111 0.036(3) 0.028(3) 0.032(3) 0.002(2) 0.009(2) 0.000(2)
C112 0.033(4) 0.039(4) 0.039(4) -0.004(3) 0.011(3) -0.010(3)
C113 0.048(4) 0.044(4) 0.038(4) 0.003(3) 0.010(3) -0.012(3)
C114 0.057(5) 0.048(5) 0.043(4) -0.001(4) 0.012(4) -0.018(4)
C115 0.073(6) 0.030(4) 0.060(5) 0.005(4) 0.014(5) 0.006(4)
C116 0.056(5) 0.030(4) 0.049(5) -0.003(3) 0.019(4) 0.006(3)
N121 0.026(3) 0.032(3) 0.050(4) -0.003(3) 0.017(3) 0.001(2)
N122 0.024(3) 0.031(3) 0.032(3) -0.004(2) 0.009(2) -0.005(2)
C123 0.034(3) 0.033(3) 0.042(4) -0.005(3) 0.017(3) -0.008(3)
C124 0.043(4) 0.054(5) 0.065(6) 0.003(4) 0.032(4) -0.001(4)
C125 0.034(4) 0.046(4) 0.058(5) -0.001(4) 0.031(4) 0.002(3)
C126 0.031(3) 0.030(3) 0.047(4) -0.005(3) 0.015(3) -0.002(3)
N131 0.029(3) 0.054(4) 0.073(5) -0.028(4) 0.006(3) 0.003(3)
C132 0.027(3) 0.037(4) 0.041(4) -0.003(3) 0.000(3) 0.002(3)
C133 0.038(4) 0.040(4) 0.055(5) 0.003(4) 0.002(3) -0.009(3)
C134 0.056(6) 0.043(5) 0.083(7) -0.004(5) -0.011(5) -0.014(4)
C135 0.046(6) 0.061(6) 0.129(11) -0.046(7) -0.019(6) 0.005(5)
C136 0.038(5) 0.079(7) 0.110(9) -0.064(7) -0.010(5) 0.008(5)
N141 0.028(3) 0.033(3) 0.046(3) 0.000(3) 0.020(3) 0.000(2)
N142 0.032(3) 0.025(3) 0.033(3) -0.004(2) 0.012(2) 0.003(2)
C143 0.028(3) 0.033(3) 0.036(4) 0.002(3) 0.013(3) -0.001(3)
C144 0.028(3) 0.039(4) 0.067(5) -0.002(4) 0.022(3) -0.005(3)
C145 0.037(4) 0.037(4) 0.077(6) 0.003(4) 0.031(4) 0.005(3)
C146 0.040(4) 0.030(3) 0.049(4) -0.008(3) 0.026(3) -0.003(3)
N151 0.029(3) 0.033(3) 0.038(3) 0.000(2) 0.016(2) 0.002(2)
C152 0.024(3) 0.023(3) 0.044(4) -0.009(3) 0.017(3) 0.001(2)
C153 0.036(4) 0.030(3) 0.039(4) 0.002(3) 0.017(3) 0.001(3)
C154 0.038(4) 0.037(4) 0.038(4) -0.002(3) 0.014(3) 0.005(3)
C155 0.025(3) 0.034(3) 0.040(4) -0.006(3) 0.011(3) -0.002(3)
C156 0.029(3) 0.030(3) 0.044(4) -0.002(3) 0.018(3) 0.001(3)
N211 0.035(3) 0.029(3) 0.050(4) -0.004(3) 0.014(3) 0.003(2)
C212 0.022(3) 0.029(3) 0.073(5) -0.008(3) 0.017(3) 0.001(3)
C213 0.031(4) 0.038(4) 0.081(6) -0.010(4) 0.015(4) -0.002(3)
C214 0.044(5) 0.048(5) 0.070(6) -0.013(4) -0.002(4) 0.002(4)
C215 0.051(5) 0.037(4) 0.065(6) -0.005(4) 0.004(4) 0.004(4)
C216 0.036(4) 0.034(4) 0.059(5) -0.005(3) 0.011(4) 0.004(3)
N221 0.040(3) 0.027(3) 0.060(4) 0.000(3) 0.031(3) -0.001(2)
N222 0.033(3) 0.029(3) 0.052(4) -0.003(3) 0.022(3) -0.003(2)
C223 0.029(3) 0.033(4) 0.061(5) -0.007(3) 0.026(3) 0.000(3)
C224 0.043(4) 0.029(4) 0.081(6) -0.010(4) 0.039(4) -0.006(3)
C225 0.044(4) 0.028(3) 0.071(6) -0.006(3) 0.036(4) -0.003(3)
C226 0.035(4) 0.034(3) 0.043(4) 0.002(3) 0.022(3) 0.001(3)
N231 0.033(3) 0.026(3) 0.062(4) 0.004(3) 0.023(3) 0.001(2)
C232 0.046(4) 0.024(3) 0.057(5) 0.005(3) 0.029(4) 0.003(3)
C233 0.073(6) 0.038(4) 0.065(6) -0.005(4) 0.040(5) 0.012(4)
C234 0.068(6) 0.052(5) 0.077(7) 0.005(5) 0.042(5) 0.032(5)
C235 0.045(5) 0.049(5) 0.109(9) -0.006(5) 0.033(5) 0.014(4)
C236 0.038(4) 0.042(4) 0.077(6) -0.006(4) 0.018(4) 0.013(3)
N241 0.042(4) 0.029(3) 0.053(4) -0.004(3) 0.014(3) -0.007(3)
N242 0.036(3) 0.028(3) 0.047(4) 0.002(2) 0.018(3) -0.003(2)
C243 0.059(5) 0.019(3) 0.054(5) 0.000(3) 0.021(4) 0.001(3)
C244 0.071(7) 0.045(5) 0.093(8) -0.036(5) 0.017(6) 0.004(5)
C245 0.065(6) 0.036(5) 0.115(10) -0.029(5) 0.010(6) -0.006(4)
C246 0.037(4) 0.053(5) 0.038(4) -0.005(3) 0.015(3) -0.009(3)
N251 0.031(3) 0.031(3) 0.046(3) 0.008(2) 0.021(3) 0.005(2)
C252 0.037(4) 0.024(3) 0.053(4) 0.011(3) 0.027(3) 0.008(3)
C253 0.039(4) 0.034(4) 0.045(4) 0.007(3) 0.018(3) 0.005(3)
C254 0.030(4) 0.042(4) 0.059(5) 0.007(4) 0.022(3) 0.012(3)
C255 0.041(4) 0.045(4) 0.058(5) 0.003(4) 0.021(4) 0.011(3)
C256 0.033(4) 0.043(4) 0.039(4) 0.003(3) 0.017(3) -0.001(3)
N311 0.029(3) 0.075(5) 0.038(4) -0.013(3) 0.009(3) 0.012(3)
C312 0.033(4) 0.069(6) 0.039(4) -0.004(4) 0.015(3) 0.017(4)
C313 0.051(5) 0.100(8) 0.043(5) 0.003(5) 0.029(4) 0.024(5)
C314 0.059(6) 0.141(12) 0.041(5) 0.009(6) 0.028(5) 0.045(7)
C315 0.048(6) 0.143(12) 0.047(6) -0.006(6) 0.016(4) 0.033(7)
C316 0.035(4) 0.101(8) 0.046(5) -0.025(5) 0.009(4) 0.017(5)
N321 0.021(3) 0.045(3) 0.041(3) -0.004(3) 0.009(2) 0.002(2)
N322 0.021(3) 0.054(4) 0.041(3) -0.013(3) 0.010(2) -0.001(3)
C323 0.029(4) 0.057(5) 0.052(5) -0.014(4) 0.023(3) 0.003(3)
C324 0.034(4) 0.063(5) 0.051(5) -0.001(4) 0.024(4) 0.003(4)
C325 0.022(3) 0.039(4) 0.062(5) -0.007(3) 0.011(3) -0.005(3)
C326 0.023(3) 0.039(4) 0.044(4) -0.008(3) 0.009(3) -0.004(3)
N331 0.025(3) 0.066(5) 0.060(4) -0.030(4) 0.008(3) 0.007(3)
C332 0.033(4) 0.039(4) 0.081(6) -0.027(4) 0.014(4) 0.000(3)
C333 0.043(5) 0.041(5) 0.098(8) -0.022(5) 0.016(5) 0.007(4)
C334 0.034(5) 0.096(9) 0.113(10) -0.061(8) 0.004(5) 0.021(5)
C335 0.076(8) 0.134(12) 0.065(7) -0.023(7) 0.022(6) 0.057(8)
C336 0.050(5) 0.124(10) 0.054(6) -0.033(6) -0.002(4) 0.040(6)
N341 0.053(4) 0.028(3) 0.080(5) -0.009(3) 0.031(4) -0.003(3)
N342 0.033(3) 0.028(3) 0.061(4) -0.015(3) 0.016(3) -0.008(2)
C343 0.057(5) 0.027(4) 0.104(8) -0.004(4) 0.036(5) 0.000(4)
C344 0.099(4) 0.098(4) 0.099(4) 0.0006(10) 0.0234(14) 0.0008(10)
C345 0.114(5) 0.113(5) 0.114(5) -0.0005(10) 0.0269(16) -0.0004(10)
C346 0.031(4) 0.053(5) 0.053(5) 0.004(4) 0.012(3) 0.012(3)
N351 0.024(3) 0.035(3) 0.050(4) -0.007(3) 0.013(3) 0.000(2)
C352 0.023(3) 0.038(4) 0.044(4) -0.015(3) 0.007(3) -0.004(3)
C353 0.036(4) 0.053(5) 0.045(4) -0.014(4) 0.008(3) -0.003(3)
C354 0.033(4) 0.059(5) 0.072(6) -0.028(5) 0.018(4) 0.004(4)
C355 0.029(4) 0.050(5) 0.071(6) -0.019(4) 0.013(4) 0.006(3)
C356 0.025(3) 0.035(4) 0.050(4) -0.007(3) 0.002(3) 0.002(3)

loop_
_atom_type_symbol
_atom_type_description
_atom_type_scat_dispersion_real
_atom_type_scat_dispersion_imag
_atom_type_scat_source
C C 0.0033 0.0016 'International Tables Vol C Tables 4.2.6.8 and 6.1.1.4'
H H 0.0000 0.0000 'International Tables Vol C Tables 4.2.6.8 and 6.1.1.4'
B B 0.0013 0.0007 'International Tables Vol C Tables 4.2.6.8 and 6.1.1.4'
N N 0.0061 0.0033 'International Tables Vol C Tables 4.2.6.8 and 6.1.1.4'
F F 0.0171 0.0103 'International Tables Vol C Tables 4.2.6.8 and 6.1.1.4'
Ni Ni 0.3393 1.1124 'International Tables Vol C Tables 4.2.6.8 and 6.1.1.4'
O O 0.0106 0.0060 'International Tables Vol C Tables 4.2.6.8 and 6.1.1.4'

loop_
_geom_angle_atom_site_label_1
_geom_angle_atom_site_label_2
_geom_angle_atom_site_label_3
_geom_angle
_geom_angle_site_symmetry_1
_geom_angle_site_symmetry_3
_geom_angle_publ_flag
N222 Ni1 N211 78.4(3) . . ?
N222 Ni1 N242 100.6(2) . . ?
N211 Ni1 N242 170.6(2) . . ?
N222 Ni1 N122 97.9(2) . . ?
N211 Ni1 N122 91.0(2) . . ?
N242 Ni1 N122 98.4(2) . . ?
N222 Ni1 N111 173.0(2) . . ?
N211 Ni1 N111 95.7(2) . . ?
N242 Ni1 N111 85.8(2) . . ?
N122 Ni1 N111 78.2(2) . . ?
N222 Ni1 N231 90.7(2) . . ?
N211 Ni1 N231 92.4(3) . . ?
N242 Ni1 N231 78.2(3) . . ?
N122 Ni1 N231 171.2(2) . . ?
N111 Ni1 N231 93.4(2) . . ?
N311 Ni2 N131 95.0(3) . . ?
N311 Ni2 N322 78.6(3) . . ?
N131 Ni2 N322 171.9(3) . . ?
N311 Ni2 N331 92.0(3) . . ?
N131 Ni2 N331 93.3(3) . . ?
N322 Ni2 N331 91.9(3) . . ?
N311 Ni2 N142 93.1(2) . . ?
N131 Ni2 N142 78.1(2) . . ?
N322 Ni2 N142 97.2(2) . . ?
N331 Ni2 N142 170.4(3) . . ?
N311 Ni2 N342 170.1(2) . . ?
N131 Ni2 N342 86.9(3) . . ?
N322 Ni2 N342 100.2(2) . . ?
N331 Ni2 N342 78.2(3) . . ?
N142 Ni2 N342 96.8(2) . . ?
C112 N111 C116 117.9(6) . . ?
C112 N111 Ni1 115.3(5) . . ?
C116 N111 Ni1 126.1(5) . . ?
N111 C112 C113 123.0(7) . . ?
N111 C112 C123 114.0(6) . . ?
C113 C112 C123 123.0(7) . . ?
C112 C113 C114 119.1(8) . . ?
C112 C113 H113 120.4 . . ?
C114 C113 H113 120.4 . . ?
C115 C114 C113 119.1(8) . . ?
C115 C114 H114 120.4 . . ?
C113 C114 H114 120.4 . . ?
C114 C115 C116 120.0(8) . . ?
C114 C115 H115 120.0 . . ?
C116 C115 H115 120.0 . . ?
N111 C116 C115 120.9(8) . . ?
N111 C116 H116 119.6 . . ?
C115 C116 H116 119.6 . . ?
C125 N121 N122 110.5(6) . . ?
C125 N121 C126 127.0(6) . . ?
N122 N121 C126 122.4(5) . . ?
N121 N122 C123 106.6(5) . . ?
N121 N122 Ni1 140.8(4) . . ?
C123 N122 Ni1 112.1(5) . . ?
N122 C123 C124 108.7(7) . . ?
N122 C123 C112 119.7(6) . . ?
C124 C123 C112 131.6(7) . . ?
C125 C124 C123 106.4(7) . . ?
C125 C124 H124 126.8 . . ?
C123 C124 H124 126.8 . . ?
N121 C125 C124 107.8(7) . . ?
N121 C125 H125 126.1 . . ?
C124 C125 H125 126.1 . . ?
N121 C126 C152 113.0(6) . . ?
N121 C126 H12A 109.0 . . ?
C152 C126 H12A 109.0 . . ?
N121 C126 H12B 109.0 . . ?
C152 C126 H12B 109.0 . . ?
H12A C126 H12B 107.8 . . ?
C136 N131 C132 117.9(8) . . ?
C136 N131 Ni2 126.6(6) . . ?
C132 N131 Ni2 114.2(5) . . ?
N131 C132 C133 122.6(7) . . ?
N131 C132 C143 114.5(6) . . ?
C133 C132 C143 122.9(7) . . ?
C132 C133 C134 118.6(9) . . ?
C132 C133 H133 120.7 . . ?
C134 C133 H133 120.7 . . ?
C135 C134 C133 119.1(9) . . ?
C135 C134 H134 120.5 . . ?
C133 C134 H134 120.5 . . ?
C134 C135 C136 119.9(10) . . ?
C134 C135 H135 120.0 . . ?
C136 C135 H135 120.0 . . ?
N131 C136 C135 121.6(10) . . ?
N131 C136 H136 119.2 . . ?
C135 C136 H136 119.2 . . ?
C145 N141 N142 111.0(6) . . ?
C145 N141 C146 127.2(6) . . ?
N142 N141 C146 121.8(5) . . ?
C143 N142 N141 103.9(5) . . ?
C143 N142 Ni2 113.4(4) . . ?
N141 N142 Ni2 142.7(4) . . ?
N142 C143 C144 112.4(6) . . ?
N142 C143 C132 117.8(6) . . ?
C144 C143 C132 129.8(7) . . ?
C145 C144 C143 104.5(6) . . ?
C145 C144 H144 127.7 . . ?
C143 C144 H144 127.7 . . ?
N141 C145 C144 108.2(7) . . ?
N141 C145 H145 125.9 . . ?
C144 C145 H145 125.9 . . ?
N141 C146 C156 115.3(7) . . ?
N141 C146 H14A 108.5 . . ?
C156 C146 H14A 108.5 . . ?
N141 C146 H14B 108.5 . . ?
C156 C146 H14B 108.5 . . ?
H14A C146 H14B 107.5 . . ?
C156 N151 C152 116.9(6) . . ?
N151 C152 C153 123.5(6) . . ?
N151 C152 C126 111.6(6) . . ?
C153 C152 C126 124.9(6) . . ?
C152 C153 C154 118.6(7) . . ?
C152 C153 H153 120.7 . . ?
C154 C153 H153 120.7 . . ?
C155 C154 C153 119.9(7) . . ?
C155 C154 H154 120.1 . . ?
C153 C154 H154 120.1 . . ?
C154 C155 C156 117.9(7) . . ?
C154 C155 H155 121.0 . . ?
C156 C155 H155 121.0 . . ?
N151 C156 C155 123.2(6) . . ?
N151 C156 C146 113.3(6) . . ?
C155 C156 C146 123.5(6) . . ?
C216 N211 C212 118.9(7) . . ?
C216 N211 Ni1 127.0(5) . . ?
C212 N211 Ni1 114.1(5) . . ?
N211 C212 C213 121.2(8) . . ?
N211 C212 C223 115.4(7) . . ?
C213 C212 C223 123.2(7) . . ?
C212 C213 C214 119.2(8) . . ?
C212 C213 H213 120.4 . . ?
C214 C213 H213 120.4 . . ?
C215 C214 C213 118.2(8) . . ?
C215 C214 H214 120.9 . . ?
C213 C214 H214 120.9 . . ?
C214 C215 C216 120.1(9) . . ?
C214 C215 H215 120.0 . . ?
C216 C215 H215 120.0 . . ?
N211 C216 C215 122.3(8) . . ?
N211 C216 H216 118.8 . . ?
C215 C216 H216 118.8 . . ?
C225 N221 N222 111.8(7) . . ?
C225 N221 C226 126.1(7) . . ?
N222 N221 C226 121.8(6) . . ?
N221 N222 C223 104.0(6) . . ?
N221 N222 Ni1 141.3(5) . . ?
C223 N222 Ni1 113.8(5) . . ?
N222 C223 C224 111.8(8) . . ?
N222 C223 C212 115.8(6) . . ?
C224 C223 C212 132.2(8) . . ?
C225 C224 C223 104.6(7) . . ?
C225 C224 H224 127.7 . . ?
C223 C224 H224 127.7 . . ?
N221 C225 C224 107.9(8) . . ?
N221 C225 H225 126.1 . . ?
C224 C225 H225 126.1 . . ?
N221 C226 C252 112.8(6) . . ?
N221 C226 H22A 109.0 . . ?
C252 C226 H22A 109.0 . . ?
N221 C226 H22B 109.0 . . ?
C252 C226 H22B 109.0 . . ?
H22A C226 H22B 107.8 . . ?
C232 N231 C236 117.6(7) . . ?
C232 N231 Ni1 114.9(5) . . ?
C236 N231 Ni1 127.4(6) . . ?
N231 C232 C233 121.8(8) . . ?
N231 C232 C243 115.2(6) . . ?
C233 C232 C243 123.0(8) . . ?
C234 C233 C232 118.9(9) . . ?
C234 C233 H233 120.6 . . ?
C232 C233 H233 120.6 . . ?
C235 C234 C233 119.7(8) . . ?
C235 C234 H234 120.1 . . ?
C233 C234 H234 120.1 . . ?
C234 C235 C236 118.9(10) . . ?
C234 C235 H235 120.5 . . ?
C236 C235 H235 120.5 . . ?
N231 C236 C235 123.1(9) . . ?
N231 C236 H236 118.4 . . ?
C235 C236 H236 118.4 . . ?
N242 N241 C245 110.4(7) . . ?
N242 N241 C246 122.3(6) . . ?
C245 N241 C246 127.2(8) . . ?
N241 N242 C243 106.3(6) . . ?
N241 N242 Ni1 139.9(5) . . ?
C243 N242 Ni1 113.0(5) . . ?
N242 C243 C244 109.7(8) . . ?
N242 C243 C232 118.6(7) . . ?
C244 C243 C232 131.5(8) . . ?
C245 C244 C243 105.8(8) . . ?
C245 C244 H244 127.1 . . ?
C243 C244 H244 127.1 . . ?
N241 C245 C244 107.8(9) . . ?
N241 C245 H245 126.1 . . ?
C244 C245 H245 126.1 . . ?
N241 C246 C256 108.7(6) . 2_655 ?
N241 C246 H24A 110.0 . . ?
C256 C246 H24A 110.0 2_655 . ?
N241 C246 H24B 110.0 . . ?
C256 C246 H24B 110.0 2_655 . ?
H24A C246 H24B 108.3 . . ?
C256 N251 C252 117.0(6) . . ?
N251 C252 C253 123.6(7) . . ?
N251 C252 C226 114.0(6) . . ?
C253 C252 C226 122.4(7) . . ?
C252 C253 C254 118.1(8) . . ?
C252 C253 H253 120.9 . . ?
C254 C253 H253 120.9 . . ?
C255 C254 C253 119.0(7) . . ?
C255 C254 H254 120.5 . . ?
C253 C254 H254 120.5 . . ?
C254 C255 C256 118.7(8) . . ?
C254 C255 H255 120.6 . . ?
C256 C255 H255 120.6 . . ?
N251 C256 C255 123.4(8) . . ?
N251 C256 C246 115.1(7) . 2_655 ?
C255 C256 C246 121.5(7) . 2_655 ?
C312 N311 C316 118.8(9) . . ?
C312 N311 Ni2 114.9(5) . . ?
C316 N311 Ni2 126.3(8) . . ?
N311 C312 C313 121.5(8) . . ?
N311 C312 C323 115.8(8) . . ?
C313 C312 C323 122.6(9) . . ?
C314 C313 C312 118.6(12) . . ?
C314 C313 H313 120.7 . . ?
C312 C313 H313 120.7 . . ?
C315 C314 C313 120.3(11) . . ?
C315 C314 H314 119.9 . . ?
C313 C314 H314 119.9 . . ?
C314 C315 C316 118.9(11) . . ?
C314 C315 H315 120.6 . . ?
C316 C315 H315 120.6 . . ?
N311 C316 C315 121.9(11) . . ?
N311 C316 H316 119.1 . . ?
C315 C316 H316 119.1 . . ?
N322 N321 C325 111.1(6) . . ?
N322 N321 C326 122.9(6) . . ?
C325 N321 C326 125.8(6) . . ?
N321 N322 C323 105.9(6) . . ?
N321 N322 Ni2 141.4(5) . . ?
C323 N322 Ni2 112.7(5) . . ?
N322 C323 C324 109.2(7) . . ?
N322 C323 C312 117.8(8) . . ?
C324 C323 C312 133.1(9) . . ?
C325 C324 C323 106.5(8) . . ?
C325 C324 H324 126.7 . . ?
C323 C324 H324 126.7 . . ?
N321 C325 C324 107.2(7) . . ?
N321 C325 H325 126.4 . . ?
C324 C325 H325 126.4 . . ?
N321 C326 C352 112.3(6) . . ?
N321 C326 H32A 109.2 . . ?
C352 C326 H32A 109.2 . . ?
N321 C326 H32B 109.2 . . ?
C352 C326 H32B 109.2 . . ?
H32A C326 H32B 107.9 . . ?
C336 N331 C332 116.4(8) . . ?
C336 N331 Ni2 128.6(8) . . ?
C332 N331 Ni2 114.9(6) . . ?
N331 C332 C333 121.4(9) . . ?
N331 C332 C343 114.5(7) . . ?
C333 C332 C343 124.0(10) . . ?
C334 C333 C332 120.4(11) . . ?
C334 C333 H333 119.8 . . ?
C332 C333 H333 119.8 . . ?
C335 C334 C333 118.6(9) . . ?
C335 C334 H334 120.7 . . ?
C333 C334 H334 120.7 . . ?
C334 C335 C336 118.5(11) . . ?
C334 C335 H335 120.8 . . ?
C336 C335 H335 120.8 . . ?
N331 C336 C335 124.5(12) . . ?
N331 C336 H336 117.7 . . ?
C335 C336 H336 117.7 . . ?
C345 N341 N342 111.5(10) . 2_655 ?
C345 N341 C346 125.6(11) . . ?
N342 N341 C346 122.8(7) 2_655 . ?
C343 N342 N341 106.6(7) . 2_655 ?
C343 N342 Ni2 111.2(6) . . ?
N341 N342 Ni2 141.4(5) 2_655 . ?
N342 C343 C344 108.2(10) . . ?
N342 C343 C332 121.1(9) . . ?
C344 C343 C332 130.7(10) . . ?
C345 C344 C343 105.4(15) 2_655 . ?
C345 C344 H344 127.3 2_655 . ?
C343 C344 H344 127.3 . . ?
N341 C345 C344 108.1(16) . 2_655 ?
N341 C345 H345 126.0 . . ?
C344 C345 H345 126.0 2_655 . ?
N341 C346 C356 109.2(7) . . ?
N341 C346 H34A 109.8 . . ?
C356 C346 H34A 109.8 . . ?
N341 C346 H34B 109.8 . . ?
C356 C346 H34B 109.8 . . ?
H34A C346 H34B 108.3 . . ?
C356 N351 C352 118.4(6) . . ?
N351 C352 C353 122.3(7) . . ?
N351 C352 C326 113.5(6) . . ?
C353 C352 C326 124.1(7) . . ?
C354 C353 C352 119.4(8) . . ?
C354 C353 H353 120.3 . . ?
C352 C353 H353 120.3 . . ?
C353 C354 C355 119.7(8) . . ?
C353 C354 H354 120.2 . . ?
C355 C354 H354 120.2 . . ?
C354 C355 C356 118.2(8) . . ?
C354 C355 H355 120.9 . . ?
C356 C355 H355 120.9 . . ?
N351 C356 C355 122.1(8) . . ?
N351 C356 C346 115.8(7) . . ?
C355 C356 C346 122.1(7) . . ?
F15Y B11 F13X 83(3) . . ?
F15Y B11 F15X 30(3) . . ?
F13X B11 F15X 110.0(3) . . ?
F15Y B11 F14X 132.9(18) . . ?
F13X B11 F14X 110.0(3) . . ?
F15X B11 F14X 110.0(3) . . ?
F15Y B11 F14Y 110.0(3) . . ?
F13X B11 F14Y 132.9(18) . . ?
F15X B11 F14Y 83(3) . . ?
F14X B11 F14Y 30(3) . . ?
F15Y B11 F13Y 110.0(3) . . ?
F13X B11 F13Y 30(3) . . ?
F15X B11 F13Y 132.9(18) . . ?
F14X B11 F13Y 82(3) . . ?
F14Y B11 F13Y 109.9(3) . . ?
F15Y B11 F12 109.0(3) . . ?
F13X B11 F12 109.0(3) . . ?
F15X B11 F12 109.0(3) . . ?
F14X B11 F12 108.9(3) . . ?
F14Y B11 F12 108.9(3) . . ?
F13Y B11 F12 109.0(3) . . ?
F24Y B21 F25X 85.6(10) . . ?
F24Y B21 F23X 131.9(8) . . ?
F25X B21 F23X 111.1(3) . . ?
F24Y B21 F23Y 111.2(3) . . ?
F25X B21 F23Y 131.9(8) . . ?
F23X B21 F23Y 26.1(10) . . ?
F24Y B21 F22 108.4(3) . . ?
F25X B21 F22 108.2(3) . . ?
F23X B21 F22 108.2(3) . . ?
F23Y B21 F22 108.2(3) . . ?
F24Y B21 F24X 27.0(10) . . ?
F25X B21 F24X 110.7(3) . . ?
F23X B21 F24X 110.7(3) . . ?
F23Y B21 F24X 86.5(10) . . ?
F22 B21 F24X 107.8(3) . . ?
F24Y B21 F25Y 110.8(3) . . ?
F25X B21 F25Y 27.1(10) . . ?
F23X B21 F25Y 86.3(10) . . ?
F23Y B21 F25Y 110.5(3) . . ?
F22 B21 F25Y 107.6(3) . . ?
F24X B21 F25Y 132.8(8) . . ?
F34X B31 F32Y 117.4(8) . . ?
F34X B31 F35Y 91.4(6) . . ?
F32Y B31 F35Y 108.1(4) . . ?
F34X B31 F33Y 119.1(10) . . ?
F32Y B31 F33Y 108.1(4) . . ?
F35Y B31 F33Y 111.0(4) . . ?
F34X B31 F33X 111.1(4) . . ?
F32Y B31 F33X 125.2(8) . . ?
F35Y B31 F33X 45.7(6) . . ?
F33Y B31 F33X 65.4(7) . . ?
F34X B31 F35X 111.1(4) . . ?
F32Y B31 F35X 74.0(7) . . ?
F35Y B31 F35X 153.8(6) . . ?
F33Y B31 F35X 46.7(6) . . ?
F33X B31 F35X 110.9(4) . . ?
F34X B31 F32X 108.0(4) . . ?
F32Y B31 F32X 34.0(6) . . ?
F35Y B31 F32X 76.0(7) . . ?
F33Y B31 F32X 131.7(8) . . ?
F33X B31 F32X 107.8(4) . . ?
F35X B31 F32X 107.7(4) . . ?
F34X B31 F34Y 19.4(7) . . ?
F32Y B31 F34Y 107.9(4) . . ?
F35Y B31 F34Y 110.8(4) . . ?
F33Y B31 F34Y 110.8(4) . . ?
F33X B31 F34Y 125.7(10) . . ?
F35X B31 F34Y 92.6(6) . . ?
F32X B31 F34Y 110.3(8) . . ?
F43X B41X F42X 109.53(15) . . ?
F43X B41X F44X 109.52(15) . . ?
F42X B41X F44X 109.44(15) . . ?
F43X B41X F45X 109.39(15) . . ?
F42X B41X F45X 109.48(15) . . ?
F44X B41X F45X 109.45(15) . . ?
F43Y B41Y F45Y 109.47(15) . . ?
F43Y B41Y F44Y 109.48(15) . . ?
F45Y B41Y F44Y 109.47(15) . . ?
F43Y B41Y F42Y 109.48(15) . . ?
F45Y B41Y F42Y 109.47(15) . . ?
F44Y B41Y F42Y 109.46(15) . . ?
F42Z B41Z F45Z 109.49(15) . . ?
F42Z B41Z F44Z 109.48(15) . . ?
F45Z B41Z F44Z 109.47(15) . . ?
F42Z B41Z F43Z 109.45(15) . . ?
F45Z B41Z F43Z 109.46(15) . . ?
F44Z B41Z F43Z 109.48(15) . . ?

loop_
_geom_bond_atom_site_label_1
_geom_bond_atom_site_label_2
_geom_bond_distance
_geom_bond_site_symmetry_2
_geom_bond_publ_flag
Ni1 N222 2.094(6) . ?
Ni1 N211 2.103(7) . ?
Ni1 N242 2.110(7) . ?
Ni1 N122 2.110(6) . ?
Ni1 N111 2.113(6) . ?
Ni1 N231 2.116(6) . ?
Ni2 N311 2.088(8) . ?
Ni2 N131 2.102(7) . ?
Ni2 N322 2.109(6) . ?
Ni2 N331 2.115(6) . ?
Ni2 N142 2.130(5) . ?
Ni2 N342 2.138(7) . ?
N111 C112 1.351(9) . ?
N111 C116 1.363(9) . ?
C112 C113 1.376(10) . ?
C112 C123 1.434(11) . ?
C113 C114 1.382(13) . ?
C113 H113 0.9500 . ?
C114 C115 1.361(13) . ?
C114 H114 0.9500 . ?
C115 C116 1.404(12) . ?
C115 H115 0.9500 . ?
C116 H116 0.9500 . ?
N121 C125 1.349(9) . ?
N121 N122 1.352(8) . ?
N121 C126 1.446(9) . ?
N122 C123 1.357(9) . ?
C123 C124 1.398(11) . ?
C124 C125 1.364(12) . ?
C124 H124 0.9500 . ?
C125 H125 0.9500 . ?
C126 C152 1.520(9) . ?
C126 H12A 0.9900 . ?
C126 H12B 0.9900 . ?
N131 C136 1.344(11) . ?
N131 C132 1.362(10) . ?
C132 C133 1.379(11) . ?
C132 C143 1.467(10) . ?
C133 C134 1.398(13) . ?
C133 H133 0.9500 . ?
C134 C135 1.358(17) . ?
C134 H134 0.9500 . ?
C135 C136 1.402(16) . ?
C135 H135 0.9500 . ?
C136 H136 0.9500 . ?
N141 C145 1.342(9) . ?
N141 N142 1.363(8) . ?
N141 C146 1.465(9) . ?
N142 C143 1.330(9) . ?
C143 C144 1.382(10) . ?
C144 C145 1.354(12) . ?
C144 H144 0.9500 . ?
C145 H145 0.9500 . ?
C146 C156 1.501(10) . ?
C146 H14A 0.9900 . ?
C146 H14B 0.9900 . ?
N151 C156 1.343(9) . ?
N151 C152 1.361(9) . ?
C152 C153 1.362(10) . ?
C153 C154 1.384(11) . ?
C153 H153 0.9500 . ?
C154 C155 1.378(10) . ?
C154 H154 0.9500 . ?
C155 C156 1.393(10) . ?
C155 H155 0.9500 . ?
N211 C216 1.320(11) . ?
N211 C212 1.365(10) . ?
C212 C213 1.393(11) . ?
C212 C223 1.472(12) . ?
C213 C214 1.393(14) . ?
C213 H213 0.9500 . ?
C214 C215 1.371(14) . ?
C214 H214 0.9500 . ?
C215 C216 1.388(12) . ?
C215 H215 0.9500 . ?
C216 H216 0.9500 . ?
N221 C225 1.350(9) . ?
N221 N222 1.350(9) . ?
N221 C226 1.468(10) . ?
N222 C223 1.364(10) . ?
C223 C224 1.382(11) . ?
C224 C225 1.377(14) . ?
C224 H224 0.9500 . ?
C225 H225 0.9500 . ?
C226 C252 1.505(10) . ?
C226 H22A 0.9900 . ?
C226 H22B 0.9900 . ?
N231 C232 1.343(11) . ?
N231 C236 1.345(11) . ?
C232 C233 1.398(10) . ?
C232 C243 1.446(12) . ?
C233 C234 1.396(15) . ?
C233 H233 0.9500 . ?
C234 C235 1.331(16) . ?
C234 H234 0.9500 . ?
C235 C236 1.402(11) . ?
C235 H235 0.9500 . ?
C236 H236 0.9500 . ?
N241 N242 1.348(9) . ?
N241 C245 1.355(12) . ?
N241 C246 1.471(10) . ?
N242 C243 1.349(10) . ?
C243 C244 1.392(13) . ?
C244 C245 1.365(15) . ?
C244 H244 0.9500 . ?
C245 H245 0.9500 . ?
C246 C256 1.525(11) 2_655 ?
C246 H24A 0.9900 . ?
C246 H24B 0.9900 . ?
N251 C256 1.325(10) . ?
N251 C252 1.338(10) . ?
C252 C253 1.386(10) . ?
C253 C254 1.388(11) . ?
C253 H253 0.9500 . ?
C254 C255 1.363(13) . ?
C254 H254 0.9500 . ?
C255 C256 1.397(11) . ?
C255 H255 0.9500 . ?
C256 C246 1.525(11) 2_655 ?
N311 C312 1.344(12) . ?
N311 C316 1.349(11) . ?
C312 C313 1.402(13) . ?
C312 C323 1.441(12) . ?
C313 C314 1.386(16) . ?
C313 H313 0.9500 . ?
C314 C315 1.35(2) . ?
C314 H314 0.9500 . ?
C315 C316 1.402(17) . ?
C315 H315 0.9500 . ?
C316 H316 0.9500 . ?
N321 N322 1.346(9) . ?
N321 C325 1.350(10) . ?
N321 C326 1.456(10) . ?
N322 C323 1.354(11) . ?
C323 C324 1.393(12) . ?
C324 C325 1.357(12) . ?
C324 H324 0.9500 . ?
C325 H325 0.9500 . ?
C326 C352 1.516(10) . ?
C326 H32A 0.9900 . ?
C326 H32B 0.9900 . ?
N331 C336 1.312(13) . ?
N331 C332 1.349(13) . ?
C332 C333 1.394(11) . ?
C332 C343 1.431(14) . ?
C333 C334 1.349(17) . ?
C333 H333 0.9500 . ?
C334 C335 1.35(2) . ?
C334 H334 0.9500 . ?
C335 C336 1.391(14) . ?
C335 H335 0.9500 . ?
C336 H336 0.9500 . ?
N341 C345 1.331(19) . ?
N341 N342 1.339(10) 2_655 ?
N341 C346 1.472(11) . ?
N342 C343 1.332(11) . ?
N342 N341 1.339(10) 2_655 ?
C343 C344 1.431(19) . ?
C344 C345 1.35(2) 2_655 ?
C344 H344 0.9500 . ?
C345 C344 1.35(2) 2_655 ?
C345 H345 0.9500 . ?
C346 C356 1.509(11) . ?
C346 H34A 0.9900 . ?
C346 H34B 0.9900 . ?
N351 C356 1.338(9) . ?
N351 C352 1.353(10) . ?
C352 C353 1.387(11) . ?
C353 C354 1.360(12) . ?
C353 H353 0.9500 . ?
C354 C355 1.392(14) . ?
C354 H354 0.9500 . ?
C355 C356 1.408(11) . ?
C355 H355 0.9500 . ?
B11 F15Y 1.3801(19) . ?
B11 F13X 1.3803(19) . ?
B11 F15X 1.3804(19) . ?
B11 F14X 1.3805(19) . ?
B11 F14Y 1.3807(19) . ?
B11 F13Y 1.3809(19) . ?
B11 F12 1.381(2) . ?
B21 F24Y 1.3765(19) . ?
B21 F25X 1.3782(19) . ?
B21 F23X 1.3787(19) . ?
B21 F23Y 1.3796(19) . ?
B21 F22 1.381(2) . ?
B21 F24X 1.3839(19) . ?
B21 F25Y 1.3849(19) . ?
B31 F34X 1.3774(19) . ?
B31 F32Y 1.3776(19) . ?
B31 F35Y 1.3797(19) . ?
B31 F33Y 1.3799(19) . ?
B31 F33X 1.3802(19) . ?
B31 F35X 1.3807(19) . ?
B31 F32X 1.3816(19) . ?
B31 F34Y 1.3823(19) . ?
B41X F43X 1.378(2) . ?
B41X F42X 1.379(2) . ?
B41X F44X 1.379(2) . ?
B41X F45X 1.379(2) . ?
B41Y F43Y 1.380(2) . ?
B41Y F45Y 1.380(2) . ?
B41Y F44Y 1.380(2) . ?
B41Y F42Y 1.380(2) . ?
B41Z F42Z 1.379(2) . ?
B41Z F45Z 1.380(2) . ?
B41Z F44Z 1.380(2) . ?
B41Z F43Z 1.380(2) . ?

loop_
_geom_torsion_atom_site_label_1
_geom_torsion_atom_site_label_2
_geom_torsion_atom_site_label_3
_geom_torsion_atom_site_label_4
_geom_torsion
_geom_torsion_site_symmetry_1
_geom_torsion_site_symmetry_2
_geom_torsion_site_symmetry_3
_geom_torsion_site_symmetry_4
_geom_torsion_publ_flag
N222 Ni1 N111 C112 -60(2) . . . . ?
N211 Ni1 N111 C112 -92.6(5) . . . . ?
N242 Ni1 N111 C112 96.7(5) . . . . ?
N122 Ni1 N111 C112 -2.8(5) . . . . ?
N231 Ni1 N111 C112 174.6(5) . . . . ?
N222 Ni1 N111 C116 129.8(19) . . . . ?
N211 Ni1 N111 C116 97.2(7) . . . . ?
N242 Ni1 N111 C116 -73.5(7) . . . . ?
N122 Ni1 N111 C116 -173.0(7) . . . . ?
N231 Ni1 N111 C116 4.4(7) . . . . ?
C116 N111 C112 C113 1.3(11) . . . . ?
Ni1 N111 C112 C113 -169.8(6) . . . . ?
C116 N111 C112 C123 178.3(7) . . . . ?
Ni1 N111 C112 C123 7.2(8) . . . . ?
N111 C112 C113 C114 -2.0(12) . . . . ?
C123 C112 C113 C114 -178.7(7) . . . . ?
C112 C113 C114 C115 1.4(13) . . . . ?
C113 C114 C115 C116 -0.3(14) . . . . ?
C112 N111 C116 C115 -0.1(12) . . . . ?
Ni1 N111 C116 C115 169.9(6) . . . . ?
C114 C115 C116 N111 -0.4(14) . . . . ?
C125 N121 N122 C123 0.5(8) . . . . ?
C126 N121 N122 C123 177.5(6) . . . . ?
C125 N121 N122 Ni1 171.1(6) . . . . ?
C126 N121 N122 Ni1 -11.9(11) . . . . ?
N222 Ni1 N122 N121 1.4(7) . . . . ?
N211 Ni1 N122 N121 -77.0(7) . . . . ?
N242 Ni1 N122 N121 103.4(7) . . . . ?
N111 Ni1 N122 N121 -172.6(7) . . . . ?
N231 Ni1 N122 N121 169.8(15) . . . . ?
N222 Ni1 N122 C123 171.6(5) . . . . ?
N211 Ni1 N122 C123 93.2(5) . . . . ?
N242 Ni1 N122 C123 -86.3(5) . . . . ?
N111 Ni1 N122 C123 -2.4(5) . . . . ?
N231 Ni1 N122 C123 -20.0(19) . . . . ?
N121 N122 C123 C124 -1.1(8) . . . . ?
Ni1 N122 C123 C124 -174.6(6) . . . . ?
N121 N122 C123 C112 -179.1(6) . . . . ?
Ni1 N122 C123 C112 7.4(8) . . . . ?
N111 C112 C123 N122 -9.9(10) . . . . ?
C113 C112 C123 N122 167.1(7) . . . . ?
N111 C112 C123 C124 172.6(8) . . . . ?
C113 C112 C123 C124 -10.4(14) . . . . ?
N122 C123 C124 C125 1.2(10) . . . . ?
C112 C123 C124 C125 178.9(8) . . . . ?
N122 N121 C125 C124 0.2(10) . . . . ?
C126 N121 C125 C124 -176.6(8) . . . . ?
C123 C124 C125 N121 -0.9(10) . . . . ?
C125 N121 C126 C152 -97.2(9) . . . . ?
N122 N121 C126 C152 86.3(8) . . . . ?
N311 Ni2 N131 C136 89.5(11) . . . . ?
N322 Ni2 N131 C136 126.9(18) . . . . ?
N331 Ni2 N131 C136 -2.9(11) . . . . ?
N142 Ni2 N131 C136 -178.4(11) . . . . ?
N342 Ni2 N131 C136 -80.8(11) . . . . ?
N311 Ni2 N131 C132 -103.7(7) . . . . ?
N322 Ni2 N131 C132 -66(2) . . . . ?
N331 Ni2 N131 C132 164.0(7) . . . . ?
N142 Ni2 N131 C132 -11.6(6) . . . . ?
N342 Ni2 N131 C132 86.0(7) . . . . ?
C136 N131 C132 C133 4.1(14) . . . . ?
Ni2 N131 C132 C133 -164.0(6) . . . . ?
C136 N131 C132 C143 -175.8(9) . . . . ?
Ni2 N131 C132 C143 16.1(9) . . . . ?
N131 C132 C133 C134 -1.0(13) . . . . ?
C143 C132 C133 C134 179.0(8) . . . . ?
C132 C133 C134 C135 -1.9(15) . . . . ?
C133 C134 C135 C136 1.5(19) . . . . ?
C132 N131 C136 C135 -4.5(18) . . . . ?
Ni2 N131 C136 C135 162.0(10) . . . . ?
C134 C135 C136 N131 2(2) . . . . ?
C145 N141 N142 C143 -2.3(8) . . . . ?
C146 N141 N142 C143 177.7(6) . . . . ?
C145 N141 N142 Ni2 176.5(6) . . . . ?
C146 N141 N142 Ni2 -3.4(11) . . . . ?
N311 Ni2 N142 C143 99.4(5) . . . . ?
N131 Ni2 N142 C143 4.9(5) . . . . ?
N322 Ni2 N142 C143 178.2(5) . . . . ?
N331 Ni2 N142 C143 -22.7(18) . . . . ?
N342 Ni2 N142 C143 -80.6(5) . . . . ?
N311 Ni2 N142 N141 -79.4(8) . . . . ?
N131 Ni2 N142 N141 -173.9(8) . . . . ?
N322 Ni2 N142 N141 -0.6(8) . . . . ?
N331 Ni2 N142 N141 158.5(14) . . . . ?
N342 Ni2 N142 N141 100.7(8) . . . . ?
N141 N142 C143 C144 1.7(8) . . . . ?
Ni2 N142 C143 C144 -177.6(5) . . . . ?
N141 N142 C143 C132 -178.6(6) . . . . ?
Ni2 N142 C143 C132 2.2(8) . . . . ?
N131 C132 C143 N142 -12.3(10) . . . . ?
C133 C132 C143 N142 167.8(7) . . . . ?
N131 C132 C143 C144 167.4(8) . . . . ?
C133 C132 C143 C144 -12.5(13) . . . . ?
N142 C143 C144 C145 -0.4(10) . . . . ?
C132 C143 C144 C145 179.9(8) . . . . ?
N142 N141 C145 C144 2.2(10) . . . . ?
C146 N141 C145 C144 -177.9(7) . . . . ?
C143 C144 C145 N141 -1.1(10) . . . . ?
C145 N141 C146 C156 -95.2(9) . . . . ?
N142 N141 C146 C156 84.7(8) . . . . ?
C156 N151 C152 C153 -0.4(9) . . . . ?
C156 N151 C152 C126 -177.9(6) . . . . ?
N121 C126 C152 N151 -172.5(5) . . . . ?
N121 C126 C152 C153 10.0(9) . . . . ?
N151 C152 C153 C154 1.1(10) . . . . ?
C126 C152 C153 C154 178.3(6) . . . . ?
C152 C153 C154 C155 0.2(10) . . . . ?
C153 C154 C155 C156 -2.0(10) . . . . ?
C152 N151 C156 C155 -1.7(9) . . . . ?
C152 N151 C156 C146 -179.8(5) . . . . ?
C154 C155 C156 N151 2.9(10) . . . . ?
C154 C155 C156 C146 -179.2(6) . . . . ?
N141 C146 C156 N151 -173.1(6) . . . . ?
N141 C146 C156 C155 8.8(10) . . . . ?
N222 Ni1 N211 C216 -170.4(6) . . . . ?
N242 Ni1 N211 C216 104.7(15) . . . . ?
N122 Ni1 N211 C216 -72.5(6) . . . . ?
N111 Ni1 N211 C216 5.7(6) . . . . ?
N231 Ni1 N211 C216 99.4(6) . . . . ?
N222 Ni1 N211 C212 12.0(5) . . . . ?
N242 Ni1 N211 C212 -72.9(16) . . . . ?
N122 Ni1 N211 C212 109.9(5) . . . . ?
N111 Ni1 N211 C212 -171.9(5) . . . . ?
N231 Ni1 N211 C212 -78.2(5) . . . . ?
C216 N211 C212 C213 -1.6(10) . . . . ?
Ni1 N211 C212 C213 176.2(5) . . . . ?
C216 N211 C212 C223 174.0(6) . . . . ?
Ni1 N211 C212 C223 -8.2(7) . . . . ?
N211 C212 C213 C214 2.1(11) . . . . ?
C223 C212 C213 C214 -173.2(7) . . . . ?
C212 C213 C214 C215 -0.5(12) . . . . ?
C213 C214 C215 C216 -1.6(13) . . . . ?
C212 N211 C216 C215 -0.5(11) . . . . ?
Ni1 N211 C216 C215 -178.1(6) . . . . ?
C214 C215 C216 N211 2.2(13) . . . . ?
C225 N221 N222 C223 -1.1(7) . . . . ?
C226 N221 N222 C223 -175.3(6) . . . . ?
C225 N221 N222 Ni1 166.1(6) . . . . ?
C226 N221 N222 Ni1 -8.1(11) . . . . ?
N211 Ni1 N222 N221 179.5(8) . . . . ?
N242 Ni1 N222 N221 -10.1(8) . . . . ?
N122 Ni1 N222 N221 90.0(7) . . . . ?
N111 Ni1 N222 N221 146.3(18) . . . . ?
N231 Ni1 N222 N221 -88.2(7) . . . . ?
N211 Ni1 N222 C223 -14.1(5) . . . . ?
N242 Ni1 N222 C223 156.3(5) . . . . ?
N122 Ni1 N222 C223 -103.5(5) . . . . ?
N111 Ni1 N222 C223 -47(2) . . . . ?
N231 Ni1 N222 C223 78.2(5) . . . . ?
N221 N222 C223 C224 1.2(8) . . . . ?
Ni1 N222 C223 C224 -170.0(5) . . . . ?
N221 N222 C223 C212 -174.5(6) . . . . ?
Ni1 N222 C223 C212 14.2(7) . . . . ?
N211 C212 C223 N222 -4.1(9) . . . . ?
C213 C212 C223 N222 171.5(7) . . . . ?
N211 C212 C223 C224 -178.7(7) . . . . ?
C213 C212 C223 C224 -3.1(12) . . . . ?
N222 C223 C224 C225 -0.9(8) . . . . ?
C212 C223 C224 C225 173.9(7) . . . . ?
N222 N221 C225 C224 0.6(8) . . . . ?
C226 N221 C225 C224 174.4(6) . . . . ?
C223 C224 C225 N221 0.2(8) . . . . ?
C225 N221 C226 C252 -76.3(9) . . . . ?
N222 N221 C226 C252 97.0(7) . . . . ?
N222 Ni1 N231 C232 102.4(5) . . . . ?
N211 Ni1 N231 C232 -179.2(5) . . . . ?
N242 Ni1 N231 C232 1.7(5) . . . . ?
N122 Ni1 N231 C232 -66.1(19) . . . . ?
N111 Ni1 N231 C232 -83.3(5) . . . . ?
N222 Ni1 N231 C236 -82.0(7) . . . . ?
N211 Ni1 N231 C236 -3.5(7) . . . . ?
N242 Ni1 N231 C236 177.4(7) . . . . ?
N122 Ni1 N231 C236 109.6(16) . . . . ?
N111 Ni1 N231 C236 92.3(7) . . . . ?
C236 N231 C232 C233 1.9(11) . . . . ?
Ni1 N231 C232 C233 178.0(6) . . . . ?
C236 N231 C232 C243 -176.4(7) . . . . ?
Ni1 N231 C232 C243 -0.3(8) . . . . ?
N231 C232 C233 C234 -2.1(13) . . . . ?
C243 C232 C233 C234 176.0(8) . . . . ?
C232 C233 C234 C235 1.3(15) . . . . ?
C233 C234 C235 C236 -0.4(16) . . . . ?
C232 N231 C236 C235 -0.9(13) . . . . ?
Ni1 N231 C236 C235 -176.5(7) . . . . ?
C234 C235 C236 N231 0.2(16) . . . . ?
C245 N241 N242 C243 0.1(10) . . . . ?
C246 N241 N242 C243 -176.0(7) . . . . ?
C245 N241 N242 Ni1 168.3(8) . . . . ?
C246 N241 N242 Ni1 -7.8(12) . . . . ?
N222 Ni1 N242 N241 100.9(8) . . . . ?
N211 Ni1 N242 N241 -176.1(13) . . . . ?
N122 Ni1 N242 N241 1.2(8) . . . . ?
N111 Ni1 N242 N241 -76.3(8) . . . . ?
N231 Ni1 N242 N241 -170.6(8) . . . . ?
N222 Ni1 N242 C243 -91.4(5) . . . . ?
N211 Ni1 N242 C243 -8.4(18) . . . . ?
N122 Ni1 N242 C243 168.9(5) . . . . ?
N111 Ni1 N242 C243 91.4(5) . . . . ?
N231 Ni1 N242 C243 -2.9(5) . . . . ?
N241 N242 C243 C244 -0.1(10) . . . . ?
Ni1 N242 C243 C244 -171.8(7) . . . . ?
N241 N242 C243 C232 175.6(7) . . . . ?
Ni1 N242 C243 C232 3.8(9) . . . . ?
N231 C232 C243 N242 -2.4(10) . . . . ?
C233 C232 C243 N242 179.3(7) . . . . ?
N231 C232 C243 C244 172.1(10) . . . . ?
C233 C232 C243 C244 -6.1(15) . . . . ?
N242 C243 C244 C245 0.0(13) . . . . ?
C232 C243 C244 C245 -174.9(10) . . . . ?
N242 N241 C245 C244 -0.1(13) . . . . ?
C246 N241 C245 C244 175.8(9) . . . . ?
C243 C244 C245 N241 0.1(14) . . . . ?
N242 N241 C246 C256 -141.9(7) . . . 2_655 ?
C245 N241 C246 C256 42.6(12) . . . 2_655 ?
C256 N251 C252 C253 0.8(10) . . . . ?
C256 N251 C252 C226 -177.4(6) . . . . ?
N221 C226 C252 N251 167.6(6) . . . . ?
N221 C226 C252 C253 -10.7(9) . . . . ?
N251 C252 C253 C254 -0.7(11) . . . . ?
C226 C252 C253 C254 177.4(7) . . . . ?
C252 C253 C254 C255 -0.2(11) . . . . ?
C253 C254 C255 C256 0.8(12) . . . . ?
C252 N251 C256 C255 -0.1(11) . . . . ?
C252 N251 C256 C246 179.0(6) . . . 2_655 ?
C254 C255 C256 N251 -0.7(12) . . . . ?
C254 C255 C256 C246 -179.8(8) . . . 2_655 ?
N131 Ni2 N311 C312 179.2(5) . . . . ?
N322 Ni2 N311 C312 4.2(5) . . . . ?
N331 Ni2 N311 C312 -87.3(6) . . . . ?
N142 Ni2 N311 C312 100.9(5) . . . . ?
N342 Ni2 N311 C312 -79.6(17) . . . . ?
N131 Ni2 N311 C316 -2.6(7) . . . . ?
N322 Ni2 N311 C316 -177.6(7) . . . . ?
N331 Ni2 N311 C316 90.9(7) . . . . ?
N142 Ni2 N311 C316 -80.9(7) . . . . ?
N342 Ni2 N311 C316 98.6(16) . . . . ?
C316 N311 C312 C313 3.0(11) . . . . ?
Ni2 N311 C312 C313 -178.7(6) . . . . ?
C316 N311 C312 C323 178.7(7) . . . . ?
Ni2 N311 C312 C323 -3.0(9) . . . . ?
N311 C312 C313 C314 -1.2(12) . . . . ?
C323 C312 C313 C314 -176.6(8) . . . . ?
C312 C313 C314 C315 -0.8(14) . . . . ?
C313 C314 C315 C316 0.7(15) . . . . ?
C312 N311 C316 C315 -3.0(12) . . . . ?
Ni2 N311 C316 C315 178.9(7) . . . . ?
C314 C315 C316 N311 1.2(14) . . . . ?
C325 N321 N322 C323 -1.0(8) . . . . ?
C326 N321 N322 C323 -176.7(6) . . . . ?
C325 N321 N322 Ni2 176.3(6) . . . . ?
C326 N321 N322 Ni2 0.6(11) . . . . ?
N311 Ni2 N322 N321 178.1(8) . . . . ?
N131 Ni2 N322 N321 139.9(18) . . . . ?
N331 Ni2 N322 N321 -90.2(8) . . . . ?
N142 Ni2 N322 N321 86.3(7) . . . . ?
N342 Ni2 N322 N321 -11.9(8) . . . . ?
N311 Ni2 N322 C323 -4.8(5) . . . . ?
N131 Ni2 N322 C323 -43(2) . . . . ?
N331 Ni2 N322 C323 86.9(5) . . . . ?
N142 Ni2 N322 C323 -96.5(5) . . . . ?
N342 Ni2 N322 C323 165.2(5) . . . . ?
N321 N322 C323 C324 1.9(8) . . . . ?
Ni2 N322 C323 C324 -176.2(5) . . . . ?
N321 N322 C323 C312 -177.0(6) . . . . ?
Ni2 N322 C323 C312 4.9(8) . . . . ?
N311 C312 C323 N322 -1.4(10) . . . . ?
C313 C312 C323 N322 174.3(7) . . . . ?
N311 C312 C323 C324 -179.9(8) . . . . ?
C313 C312 C323 C324 -4.3(13) . . . . ?
N322 C323 C324 C325 -2.2(9) . . . . ?
C312 C323 C324 C325 176.5(8) . . . . ?
N322 N321 C325 C324 -0.4(8) . . . . ?
C326 N321 C325 C324 175.2(7) . . . . ?
C323 C324 C325 N321 1.5(9) . . . . ?
N322 N321 C326 C352 100.3(7) . . . . ?
C325 N321 C326 C352 -74.7(9) . . . . ?
N311 Ni2 N331 C336 -5.5(10) . . . . ?
N131 Ni2 N331 C336 89.7(10) . . . . ?
N322 Ni2 N331 C336 -84.1(9) . . . . ?
N142 Ni2 N331 C336 116.7(17) . . . . ?
N342 Ni2 N331 C336 175.9(10) . . . . ?
N311 Ni2 N331 C332 179.3(6) . . . . ?
N131 Ni2 N331 C332 -85.5(6) . . . . ?
N322 Ni2 N331 C332 100.7(6) . . . . ?
N142 Ni2 N331 C332 -58.5(17) . . . . ?
N342 Ni2 N331 C332 0.7(6) . . . . ?
C336 N331 C332 C333 3.2(13) . . . . ?
Ni2 N331 C332 C333 179.0(6) . . . . ?
C336 N331 C332 C343 -174.3(9) . . . . ?
Ni2 N331 C332 C343 1.5(9) . . . . ?
N331 C332 C333 C334 -0.9(14) . . . . ?
C343 C332 C333 C334 176.3(9) . . . . ?
C332 C333 C334 C335 -0.4(17) . . . . ?
C333 C334 C335 C336 -1(2) . . . . ?
C332 N331 C336 C335 -4.4(17) . . . . ?
Ni2 N331 C336 C335 -179.6(10) . . . . ?
C334 C335 C336 N331 3(2) . . . . ?
N311 Ni2 N342 C343 -10.7(18) . . . . ?
N131 Ni2 N342 C343 91.2(6) . . . . ?
N322 Ni2 N342 C343 -92.6(6) . . . . ?
N331 Ni2 N342 C343 -2.8(6) . . . . ?
N142 Ni2 N342 C343 168.8(6) . . . . ?
N311 Ni2 N342 N341 -178.3(14) . . . 2_655 ?
N131 Ni2 N342 N341 -76.3(8) . . . 2_655 ?
N322 Ni2 N342 N341 99.8(8) . . . 2_655 ?
N331 Ni2 N342 N341 -170.4(9) . . . 2_655 ?
N142 Ni2 N342 N341 1.3(8) . . . 2_655 ?
N341 N342 C343 C344 -3.8(11) 2_655 . . . ?
Ni2 N342 C343 C344 -175.7(8) . . . . ?
N341 N342 C343 C332 176.8(8) 2_655 . . . ?
Ni2 N342 C343 C332 4.8(11) . . . . ?
N331 C332 C343 N342 -4.4(13) . . . . ?
C333 C332 C343 N342 178.1(8) . . . . ?
N331 C332 C343 C344 176.3(12) . . . . ?
C333 C332 C343 C344 -1.2(18) . . . . ?
N342 C343 C344 C345 3.5(16) . . . 2_655 ?
C332 C343 C344 C345 -177.1(12) . . . 2_655 ?
N342 N341 C345 C344 -0.5(17) 2_655 . . 2_655 ?
C346 N341 C345 C344 -179.4(11) . . . 2_655 ?
C345 N341 C346 C356 41.3(14) . . . . ?
N342 N341 C346 C356 -137.5(8) 2_655 . . . ?
C356 N351 C352 C353 1.0(11) . . . . ?
C356 N351 C352 C326 -179.9(6) . . . . ?
N321 C326 C352 N351 160.5(6) . . . . ?
N321 C326 C352 C353 -20.4(10) . . . . ?
N351 C352 C353 C354 -0.4(12) . . . . ?
C326 C352 C353 C354 -179.4(7) . . . . ?
C352 C353 C354 C355 0.3(13) . . . . ?
C353 C354 C355 C356 -0.8(13) . . . . ?
C352 N351 C356 C355 -1.5(11) . . . . ?
C352 N351 C356 C346 -178.7(7) . . . . ?
C354 C355 C356 N351 1.5(12) . . . . ?
C354 C355 C356 C346 178.5(8) . . . . ?
N341 C346 C356 N351 67.6(9) . . . . ?
N341 C346 C356 C355 -109.6(8) . . . . ?
